data_7107593
loop_
_publ_author_name
'Chuan-Fu Sun'
'Chun-Li Hu'
'Jiang-Gao Mao'

_publ_section_title
;
 PbPt(IO3)6(H2O): A New Polar Material with Two Types of Stereoactive
 Lone-Pairs and a Very Large SHG Response
;
_journal_name_full Chem.Commun.
_journal_page_first 4220
_journal_paper_doi 10.1039/c2cc30326d
_journal_volume 48
_journal_year 2012
_chemical_formula_sum 'H2 I6 O19 Pb Pt'
_chemical_formula_weight 1469.70
_chemical_name_systematic
;
?
;
_space_group_IT_number 146
_symmetry_cell_setting trigonal
_symmetry_space_group_name_Hall 'R 3'
_symmetry_space_group_name_H-M 'R 3 :H'
_atom_sites_solution_hydrogens geom
_atom_sites_solution_primary direct
_atom_sites_solution_secondary difmap
_audit_creation_method SHELXL-97
_cell_angle_alpha 90.00
_cell_angle_beta 90.00
_cell_angle_gamma 120.00
_cell_formula_units_Z 3
_cell_length_a 11.3072(6)
_cell_length_b 11.3072(6)
_cell_length_c 11.2423(9)
_cell_measurement_temperature 293(2)
_cell_volume 1244.79(14)
_computing_structure_refinement 'SHELXL-97 (Sheldrick, 1997)'
_computing_structure_solution 'SHELXS-97 (Sheldrick, 1990)'
_diffrn_ambient_temperature 293(2)
_diffrn_detector_area_resol_mean 13.6612
_diffrn_measured_fraction_theta_full 1.000
_diffrn_measured_fraction_theta_max 1.000
_diffrn_measurement_device_type Mercury2
_diffrn_measurement_method CCD_Profile_fitting
_diffrn_radiation_monochromator graphite
_diffrn_radiation_source 'fine-focus sealed tube'
_diffrn_radiation_type MoK\a
_diffrn_radiation_wavelength 0.71073
_diffrn_reflns_av_R_equivalents 0.0263
_diffrn_reflns_av_sigmaI/netI 0.0392
_diffrn_reflns_limit_h_max 14
_diffrn_reflns_limit_h_min -14
_diffrn_reflns_limit_k_max 14
_diffrn_reflns_limit_k_min -13
_diffrn_reflns_limit_l_max 14
_diffrn_reflns_limit_l_min -12
_diffrn_reflns_number 3231
_diffrn_reflns_theta_full 27.43
_diffrn_reflns_theta_max 27.43
_diffrn_reflns_theta_min 2.76
_diffrn_standards_decay_% <1.0%
_exptl_absorpt_coefficient_mu 29.812
_exptl_absorpt_correction_T_max 1.0000
_exptl_absorpt_correction_T_min 0.4566
_exptl_absorpt_correction_type multi-scan
_exptl_absorpt_process_details crystalclear
_exptl_crystal_colour Yellow
_exptl_crystal_density_diffrn 5.882
_exptl_crystal_density_method 'not measured'
_exptl_crystal_description Brick
_exptl_crystal_F_000 1896
_exptl_crystal_size_max 0.1000
_exptl_crystal_size_mid 0.0800
_exptl_crystal_size_min 0.0600
_refine_diff_density_max 2.178
_refine_diff_density_min -1.277
_refine_diff_density_rms 0.204
_refine_ls_abs_structure_details 'Flack H D (1983), Acta Cryst. A39, 876-881'
_refine_ls_abs_structure_Flack 0.277(6)
_refine_ls_extinction_coef 0.00231(5)
_refine_ls_extinction_expression Fc^*^=kFc[1+0.001xFc^2^\l^3^/sin(2\q)]^-1/4^
_refine_ls_extinction_method SHELXL
_refine_ls_goodness_of_fit_ref 0.984
_refine_ls_hydrogen_treatment constr
_refine_ls_matrix_type full
_refine_ls_number_parameters 84
_refine_ls_number_reflns 1218
_refine_ls_number_restraints 1
_refine_ls_restrained_S_all 0.984
_refine_ls_R_factor_all 0.0163
_refine_ls_R_factor_gt 0.0162
_refine_ls_shift/su_max 0.001
_refine_ls_shift/su_mean 0.000
_refine_ls_structure_factor_coef Fsqd
_refine_ls_weighting_details 'calc w=1/[\s^2^(Fo^2^)+(0.0000P)^2^+0.0000P] where P=(Fo^2^+2Fc^2^)/3'
_refine_ls_weighting_scheme calc
_refine_ls_wR_factor_gt 0.0350
_refine_ls_wR_factor_ref 0.0350
_reflns_number_gt 1201
_reflns_number_total 1218
_reflns_threshold_expression >2sigma(I)
_cod_data_source_file c2cc30326d.txt
_cod_data_source_block s
_cod_original_sg_symbol_H-M R3
_cod_database_code 7107593

loop_
_symmetry_equiv_pos_as_xyz
'x, y, z'
'-y, x-y, z'
'-x+y, -x, z'
'x+2/3, y+1/3, z+1/3'
'-y+2/3, x-y+1/3, z+1/3'
'-x+y+2/3, -x+1/3, z+1/3'
'x+1/3, y+2/3, z+2/3'
'-y+1/3, x-y+2/3, z+2/3'
'-x+y+1/3, -x+2/3, z+2/3'

loop_
_atom_site_label
_atom_site_type_symbol
_atom_site_fract_x
_atom_site_fract_y
_atom_site_fract_z
_atom_site_U_iso_or_equiv
_atom_site_adp_type
_atom_site_occupancy
_atom_site_symmetry_multiplicity
_atom_site_calc_flag
_atom_site_refinement_flags
Pb1 Pb 0.3333 0.6667 -0.16058(5) 0.01995(15) Uani 1 3 d S
Pt1 Pt -0.3333 0.3333 0.05963(4) 0.00722(13) Uani 1 3 d S
I1 I -0.02262(4) 0.59066(4) -0.03146(4) 0.00888(12) Uani 1 1 d .
I2 I 0.71999(5) 0.74656(5) -0.12109(4) 0.00968(12) Uani 1 1 d .
O1 O -0.1681(5) 0.4086(5) -0.0447(5) 0.0154(12) Uani 1 1 d .
O2 O 0.0679(6) 0.5508(6) -0.1386(6) 0.0188(13) Uani 1 1 d .
O3 O 0.0445(6) 0.5673(6) 0.1061(5) 0.0151(13) Uani 1 1 d .
O4 O 0.8313(5) 0.9260(5) -0.1748(5) 0.0142(12) Uani 1 1 d .
O5 O 0.6029(5) 0.7921(6) -0.0568(6) 0.0159(13) Uani 1 1 d .
O6 O 0.8174(6) 0.7505(6) 0.0078(5) 0.0196(14) Uani 1 1 d .
O1W O 0.3333 0.6667 0.0478(10) 0.020(2) Uani 1 3 d S
H1WA H 0.4150 0.7023 0.0730 0.030 Uiso 0.6667 1 d PR

loop_
_atom_site_aniso_label
_atom_site_aniso_U_11
_atom_site_aniso_U_22
_atom_site_aniso_U_33
_atom_site_aniso_U_23
_atom_site_aniso_U_13
_atom_site_aniso_U_12
Pb1 0.02027(19) 0.02027(19) 0.0193(3) 0.000 0.000 0.01014(9)
Pt1 0.00616(15) 0.00616(15) 0.0093(3) 0.000 0.000 0.00308(7)
I1 0.0085(2) 0.0084(2) 0.0106(3) 0.00051(19) 0.00118(18) 0.00483(19)
I2 0.0091(2) 0.0087(2) 0.0119(3) 0.00166(18) 0.00262(19) 0.00496(19)
O1 0.016(3) 0.010(3) 0.018(3) 0.000(2) 0.009(2) 0.004(2)
O2 0.013(3) 0.017(3) 0.029(4) -0.009(3) 0.004(2) 0.009(2)
O3 0.019(3) 0.019(3) 0.007(3) 0.000(2) 0.001(2) 0.009(3)
O4 0.010(3) 0.009(3) 0.022(3) 0.004(2) 0.010(2) 0.003(2)
O5 0.007(3) 0.015(3) 0.024(4) 0.001(2) 0.006(2) 0.005(2)
O6 0.021(3) 0.025(3) 0.016(3) 0.006(3) 0.004(2) 0.013(3)
O1W 0.014(3) 0.014(3) 0.032(7) 0.000 0.000 0.0072(16)

loop_
_atom_type_symbol
_atom_type_description
_atom_type_scat_dispersion_real
_atom_type_scat_dispersion_imag
_atom_type_scat_source
I I -0.4742 1.8119 'International Tables Vol C Tables 4.2.6.8 and 6.1.1.4'
H H 0.0000 0.0000 'International Tables Vol C Tables 4.2.6.8 and 6.1.1.4'
O O 0.0106 0.0060 'International Tables Vol C Tables 4.2.6.8 and 6.1.1.4'
Pb Pb -3.3944 10.1111 'International Tables Vol C Tables 4.2.6.8 and 6.1.1.4'
Pt Pt -1.7033 8.3905 'International Tables Vol C Tables 4.2.6.8 and 6.1.1.4'

loop_
_geom_angle_atom_site_label_1
_geom_angle_atom_site_label_2
_geom_angle_atom_site_label_3
_geom_angle
_geom_angle_site_symmetry_1
_geom_angle_site_symmetry_3
O1W Pb1 O2 84.58(14) . .
O1W Pb1 O2 84.58(14) . 3_565
O2 Pb1 O2 119.12(5) . 3_565
O1W Pb1 O2 84.58(14) . 2_665
O2 Pb1 O2 119.12(5) . 2_665
O2 Pb1 O2 119.12(5) 3_565 2_665
O4 Pt1 O4 91.9(2) 5 6_465
O4 Pt1 O4 91.9(2) 5 4_345
O4 Pt1 O4 91.9(2) 6_465 4_345
O4 Pt1 O1 88.8(2) 5 3_455
O4 Pt1 O1 177.8(2) 6_465 3_455
O4 Pt1 O1 90.1(2) 4_345 3_455
O4 Pt1 O1 90.1(2) 5 .
O4 Pt1 O1 88.8(2) 6_465 .
O4 Pt1 O1 177.8(2) 4_345 .
O1 Pt1 O1 89.1(2) 3_455 .
O4 Pt1 O1 177.8(2) 5 2_565
O4 Pt1 O1 90.1(2) 6_465 2_565
O4 Pt1 O1 88.8(2) 4_345 2_565
O1 Pt1 O1 89.1(2) 3_455 2_565
O1 Pt1 O1 89.1(2) . 2_565
O2 I1 O3 101.9(3) . .
O2 I1 O1 88.2(2) . .
O3 I1 O1 96.2(3) . .
O5 I2 O6 101.4(3) . .
O5 I2 O4 90.7(2) . .
O6 I2 O4 99.2(3) . .
I1 O1 Pt1 122.4(3) . .
I1 O2 Pb1 126.7(3) . .
I2 O4 Pt1 128.1(3) . 7_654
Pb1 O1W H1WA 109.5 . .

loop_
_geom_bond_atom_site_label_1
_geom_bond_atom_site_label_2
_geom_bond_distance
_geom_bond_site_symmetry_2
Pb1 O1W 2.342(11) .
Pb1 O2 2.618(6) .
Pb1 O2 2.618(6) 3_565
Pb1 O2 2.618(6) 2_665
Pt1 O4 1.995(5) 5
Pt1 O4 1.995(5) 6_465
Pt1 O4 1.995(5) 4_345
Pt1 O1 2.000(5) 3_455
Pt1 O1 2.000(5) .
Pt1 O1 2.000(5) 2_565
I1 O2 1.779(6) .
I1 O3 1.799(6) .
I1 O1 1.892(5) .
I2 O5 1.795(6) .
I2 O6 1.807(6) .
I2 O4 1.874(5) .
O4 Pt1 1.995(5) 7_654
O1W H1WA 0.8500 .
